data_4125463
loop_
_publ_author_name
'Petrone, David A.'
'Franzoni, Ivan'
'Ye, Juntao'
'Rodr\'iguez, Jos\'e F'
'Poblador-Bahamonde, Amalia I'
'Lautens, Mark'

_publ_section_title
;
 Palladium-Catalyzed Hydrohalogenation of 1,6-Enynes: Hydrogen Halide
 Salts and Alkyl Halides as Convenient HX Surrogates.
;
_journal_issue 9
_journal_name_full 'Journal of the American Chemical Society'
_journal_page_first 3546
_journal_page_last 3557
_journal_paper_doi 10.1021/jacs.7b00482
_journal_volume 139
_journal_year 2017
_chemical_formula_moiety 'C17 H23 N O2'
_chemical_formula_sum 'C17 H23 N O2'
_chemical_formula_weight 273.36
_space_group_crystal_system monoclinic
_space_group_IT_number 14
_space_group_name_Hall '-P 2ybc'
_space_group_name_H-M_alt 'P 1 21/c 1'
_symmetry_space_group_name_Hall '-P 2ybc'
_symmetry_space_group_name_H-M 'P 1 21/c 1'
_atom_sites_solution_hydrogens geom
_audit_creation_method SHELXL-2014/7
_cell_angle_alpha 90
_cell_angle_beta 99.143(3)
_cell_angle_gamma 90
_cell_formula_units_Z 4
_cell_length_a 10.1842(10)
_cell_length_b 22.035(2)
_cell_length_c 6.8426(6)
_cell_measurement_reflns_used 5753
_cell_measurement_temperature 100(2)
_cell_measurement_theta_max 26.92
_cell_measurement_theta_min 2.23
_cell_volume 1516.0(2)
_computing_cell_refinement APEX2
_computing_data_collection 'APEX2 (Bruker, 2014)'
_computing_data_reduction 'SAINT (Bruker, 2014)'
_computing_molecular_graphics 'PLATON (Spek, 2009)'
_computing_publication_material 'SHELXTL (Sheldrick, 2008)'
_computing_structure_refinement 'SHELXL-2014/7 (Sheldrick, 2015b)'
_computing_structure_solution 'SHELXT (Sheldrick, 2015a)'
_diffrn_ambient_temperature 100(2)
_diffrn_measured_fraction_theta_full 1.000
_diffrn_measured_fraction_theta_max 0.998
_diffrn_measurement_device_type 'Bruker Kappa APEX-DUO CCD'
_diffrn_measurement_method '\f and \w scans'
_diffrn_radiation_type MoK\a
_diffrn_radiation_wavelength 0.71073
_diffrn_reflns_av_R_equivalents 0.0412
_diffrn_reflns_av_unetI/netI 0.0331
_diffrn_reflns_Laue_measured_fraction_full 1.000
_diffrn_reflns_Laue_measured_fraction_max 0.998
_diffrn_reflns_limit_h_max 12
_diffrn_reflns_limit_h_min -13
_diffrn_reflns_limit_k_max 28
_diffrn_reflns_limit_k_min -28
_diffrn_reflns_limit_l_max 8
_diffrn_reflns_limit_l_min -8
_diffrn_reflns_number 20735
_diffrn_reflns_point_group_measured_fraction_full 1.000
_diffrn_reflns_point_group_measured_fraction_max 0.998
_diffrn_reflns_theta_full 25.242
_diffrn_reflns_theta_max 27.520
_diffrn_reflns_theta_min 1.848
_diffrn_source 'sealed tube with Bruker Triumph monochromator'
_exptl_absorpt_coefficient_mu 0.078
_exptl_absorpt_correction_T_max 0.7456
_exptl_absorpt_correction_T_min 0.7099
_exptl_absorpt_correction_type multi-scan
_exptl_absorpt_process_details 'SADABS (Bruker, 2014)'
_exptl_crystal_colour colourless
_exptl_crystal_density_diffrn 1.198
_exptl_crystal_description plate
_exptl_crystal_F_000 592
_exptl_crystal_size_max 0.300
_exptl_crystal_size_mid 0.190
_exptl_crystal_size_min 0.085
_refine_diff_density_max 0.261
_refine_diff_density_min -0.216
_refine_diff_density_rms 0.042
_refine_ls_extinction_method none
_refine_ls_goodness_of_fit_ref 1.027
_refine_ls_hydrogen_treatment constr
_refine_ls_matrix_type full
_refine_ls_number_parameters 185
_refine_ls_number_reflns 3477
_refine_ls_number_restraints 0
_refine_ls_restrained_S_all 1.027
_refine_ls_R_factor_all 0.0596
_refine_ls_R_factor_gt 0.0388
_refine_ls_shift/su_max 0.000
_refine_ls_shift/su_mean 0.000
_refine_ls_structure_factor_coef Fsqd
_refine_ls_weighting_details 'w=1/[\s^2^(Fo^2^)+(0.0353P)^2^+0.6242P] where P=(Fo^2^+2Fc^2^)/3'
_refine_ls_weighting_scheme calc
_refine_ls_wR_factor_gt 0.0842
_refine_ls_wR_factor_ref 0.0952
_reflns_Friedel_coverage 0.000
_reflns_number_gt 2687
_reflns_number_total 3477
_reflns_threshold_expression 'I > 2\s(I)'
_cod_data_source_file ja7b00482_si_004.cif
_cod_data_source_block d16142a
_cod_depositor_comments 'Adding full bibliography for 4125463--4125465.cif.'
_cod_database_code 4125463
_shelx_shelxl_version_number 2014/7
_shelx_space_group_comment
; 
The symmetry employed for this shelxl refinement is uniquely defined 
by the following loop, which should always be used as a source of 
symmetry information in preference to the above space-group names. 
They are only intended as comments. 
;
_shelx_estimated_absorpt_t_min 0.977
_shelx_estimated_absorpt_t_max 0.993

loop_
_space_group_symop_operation_xyz
'x, y, z'
'-x, y+1/2, -z+1/2'
'-x, -y, -z'
'x, -y-1/2, z-1/2'

loop_
_atom_site_label
_atom_site_type_symbol
_atom_site_fract_x
_atom_site_fract_y
_atom_site_fract_z
_atom_site_U_iso_or_equiv
_atom_site_adp_type
_atom_site_occupancy
_atom_site_site_symmetry_order
_atom_site_calc_flag
_atom_site_refinement_flags_posn
_atom_site_refinement_flags_adp
O1 O 0.92566(9) 0.57040(4) 0.55966(13) 0.0231(2) Uani 1 1 d . .
O2 O 0.93650(8) 0.58246(4) 0.17227(13) 0.0170(2) Uani 1 1 d . .
N1 N 0.84636(10) 0.54213(5) 0.24169(15) 0.0165(2) Uani 1 1 d . .
C1 C 0.86048(13) 0.53560(6) 0.44303(19) 0.0179(3) Uani 1 1 d . .
C2 C 0.78514(13) 0.48320(6) 0.51668(18) 0.0179(3) Uani 1 1 d . .
H2A H 0.7357 0.4994 0.6187 0.022 Uiso 1 1 calc R U
H2B H 0.8516 0.4542 0.5838 0.022 Uiso 1 1 calc R U
C3 C 0.68716(12) 0.44745(6) 0.36896(18) 0.0154(3) Uani 1 1 d . .
C4 C 0.70140(12) 0.45330(6) 0.15264(18) 0.0157(3) Uani 1 1 d . .
C5 C 0.81742(13) 0.49021(6) 0.10703(18) 0.0177(3) Uani 1 1 d . .
H5A H 0.8971 0.4639 0.1178 0.021 Uiso 1 1 calc R U
H5B H 0.7975 0.5052 -0.0309 0.021 Uiso 1 1 calc R U
C6 C 0.58668(13) 0.48395(6) 0.22948(18) 0.0187(3) Uani 1 1 d . .
H6A H 0.4967 0.4665 0.1908 0.022 Uiso 1 1 calc R U
H6B H 0.5892 0.5287 0.2427 0.022 Uiso 1 1 calc R U
C7 C 0.67064(14) 0.39947(6) 0.01616(19) 0.0198(3) Uani 1 1 d . .
H7A H 0.6566 0.4134 -0.1216 0.030 Uiso 1 1 calc R U
H7B H 0.5901 0.3792 0.0444 0.030 Uiso 1 1 calc R U
H7C H 0.7453 0.3709 0.0372 0.030 Uiso 1 1 calc R U
C8 C 0.65250(12) 0.38656(6) 0.44431(18) 0.0156(3) Uani 1 1 d . .
C9 C 0.52346(13) 0.37024(6) 0.46631(19) 0.0195(3) Uani 1 1 d . .
H9A H 0.4529 0.3984 0.4326 0.023 Uiso 1 1 calc R U
C10 C 0.49675(14) 0.31301(6) 0.5373(2) 0.0239(3) Uani 1 1 d . .
H10A H 0.4081 0.3023 0.5497 0.029 Uiso 1 1 calc R U
C11 C 0.59833(14) 0.27173(6) 0.58972(19) 0.0228(3) Uani 1 1 d . .
H11A H 0.5800 0.2330 0.6402 0.027 Uiso 1 1 calc R U
C12 C 0.72726(14) 0.28723(6) 0.56814(19) 0.0217(3) Uani 1 1 d . .
H12A H 0.7974 0.2589 0.6029 0.026 Uiso 1 1 calc R U
C13 C 0.75409(13) 0.34400(6) 0.49591(19) 0.0191(3) Uani 1 1 d . .
H13A H 0.8427 0.3541 0.4813 0.023 Uiso 1 1 calc R U
C14 C 0.87332(13) 0.64006(6) 0.0993(2) 0.0195(3) Uani 1 1 d . .
C15 C 0.83592(16) 0.67575(6) 0.2719(2) 0.0296(3) Uani 1 1 d . .
H15A H 0.7997 0.7153 0.2250 0.044 Uiso 1 1 calc R U
H15B H 0.9151 0.6818 0.3719 0.044 Uiso 1 1 calc R U
H15C H 0.7688 0.6532 0.3304 0.044 Uiso 1 1 calc R U
C16 C 0.75270(14) 0.62899(6) -0.0590(2) 0.0254(3) Uani 1 1 d . .
H16A H 0.7152 0.6680 -0.1089 0.038 Uiso 1 1 calc R U
H16B H 0.6856 0.6061 -0.0018 0.038 Uiso 1 1 calc R U
H16C H 0.7797 0.6058 -0.1681 0.038 Uiso 1 1 calc R U
C17 C 0.98360(14) 0.67046(6) 0.0106(2) 0.0264(3) Uani 1 1 d . .
H17A H 0.9560 0.7116 -0.0324 0.040 Uiso 1 1 calc R U
H17B H 1.0022 0.6469 -0.1033 0.040 Uiso 1 1 calc R U
H17C H 1.0640 0.6726 0.1103 0.040 Uiso 1 1 calc R U

loop_
_atom_site_aniso_label
_atom_site_aniso_U_11
_atom_site_aniso_U_22
_atom_site_aniso_U_33
_atom_site_aniso_U_23
_atom_site_aniso_U_13
_atom_site_aniso_U_12
O1 0.0253(5) 0.0246(5) 0.0178(5) -0.0054(4) -0.0016(4) -0.0048(4)
O2 0.0166(5) 0.0138(4) 0.0203(5) 0.0023(4) 0.0024(4) -0.0008(3)
N1 0.0202(6) 0.0143(5) 0.0149(5) -0.0012(4) 0.0028(4) -0.0040(4)
C1 0.0178(6) 0.0188(6) 0.0162(6) -0.0017(5) 0.0001(5) 0.0027(5)
C2 0.0205(7) 0.0206(6) 0.0121(6) -0.0009(5) 0.0006(5) -0.0006(5)
C3 0.0154(6) 0.0172(6) 0.0130(6) -0.0002(5) 0.0007(5) 0.0011(5)
C4 0.0188(6) 0.0153(6) 0.0125(6) -0.0005(5) 0.0005(5) -0.0003(5)
C5 0.0253(7) 0.0149(6) 0.0125(6) -0.0027(5) 0.0022(5) -0.0020(5)
C6 0.0192(7) 0.0181(6) 0.0175(6) 0.0001(5) -0.0008(5) 0.0022(5)
C7 0.0244(7) 0.0189(6) 0.0155(6) -0.0030(5) 0.0014(5) -0.0028(5)
C8 0.0177(6) 0.0188(6) 0.0100(6) -0.0013(5) 0.0012(5) -0.0002(5)
C9 0.0178(7) 0.0225(7) 0.0182(6) -0.0024(5) 0.0031(5) 0.0018(5)
C10 0.0223(7) 0.0271(7) 0.0241(7) -0.0028(6) 0.0093(6) -0.0049(6)
C11 0.0319(8) 0.0202(7) 0.0170(6) -0.0005(5) 0.0062(6) -0.0044(6)
C12 0.0250(7) 0.0200(7) 0.0191(7) 0.0007(5) 0.0007(5) 0.0029(5)
C13 0.0179(6) 0.0223(7) 0.0165(6) 0.0003(5) 0.0005(5) 0.0005(5)
C14 0.0179(6) 0.0134(6) 0.0258(7) 0.0018(5) -0.0010(5) 0.0012(5)
C15 0.0322(8) 0.0203(7) 0.0356(8) -0.0049(6) 0.0033(6) 0.0054(6)
C16 0.0210(7) 0.0218(7) 0.0305(8) 0.0042(6) -0.0049(6) -0.0001(5)
C17 0.0211(7) 0.0215(7) 0.0352(8) 0.0087(6) -0.0001(6) -0.0016(5)

loop_
_atom_type_symbol
_atom_type_description
_atom_type_scat_dispersion_real
_atom_type_scat_dispersion_imag
_atom_type_scat_source
C C 0.0033 0.0016 'International Tables Vol C Tables 4.2.6.8 and 6.1.1.4'
H H 0.0000 0.0000 'International Tables Vol C Tables 4.2.6.8 and 6.1.1.4'
N N 0.0061 0.0033 'International Tables Vol C Tables 4.2.6.8 and 6.1.1.4'
O O 0.0106 0.0060 'International Tables Vol C Tables 4.2.6.8 and 6.1.1.4'

loop_
_geom_angle_atom_site_label_1
_geom_angle_atom_site_label_2
_geom_angle_atom_site_label_3
_geom_angle
N1 O2 C14 112.55(9)
C1 N1 O2 115.73(10)
C1 N1 C5 121.83(10)
O2 N1 C5 110.81(9)
O1 C1 N1 123.33(12)
O1 C1 C2 120.75(11)
N1 C1 C2 115.88(10)
C1 C2 C3 119.10(10)
C1 C2 H2A 107.5
C3 C2 H2A 107.5
C1 C2 H2B 107.5
C3 C2 H2B 107.5
H2A C2 H2B 107.0
C8 C3 C6 121.29(11)
C8 C3 C4 118.44(10)
C6 C3 C4 59.96(8)
C8 C3 C2 113.58(10)
C6 C3 C2 116.71(10)
C4 C3 C2 116.75(10)
C5 C4 C7 112.82(10)
C5 C4 C6 120.31(11)
C7 C4 C6 117.97(11)
C5 C4 C3 116.61(10)
C7 C4 C3 119.61(11)
C6 C4 C3 59.99(8)
N1 C5 C4 112.09(10)
N1 C5 H5A 109.2
C4 C5 H5A 109.2
N1 C5 H5B 109.2
C4 C5 H5B 109.2
H5A C5 H5B 107.9
C4 C6 C3 60.05(8)
C4 C6 H6A 117.8
C3 C6 H6A 117.8
C4 C6 H6B 117.8
C3 C6 H6B 117.8
H6A C6 H6B 114.9
C4 C7 H7A 109.5
C4 C7 H7B 109.5
H7A C7 H7B 109.5
C4 C7 H7C 109.5
H7A C7 H7C 109.5
H7B C7 H7C 109.5
C9 C8 C13 118.16(12)
C9 C8 C3 123.07(11)
C13 C8 C3 118.77(11)
C8 C9 C10 120.72(12)
C8 C9 H9A 119.6
C10 C9 H9A 119.6
C11 C10 C9 120.45(13)
C11 C10 H10A 119.8
C9 C10 H10A 119.8
C10 C11 C12 119.52(13)
C10 C11 H11A 120.2
C12 C11 H11A 120.2
C11 C12 C13 120.20(13)
C11 C12 H12A 119.9
C13 C12 H12A 119.9
C12 C13 C8 120.95(12)
C12 C13 H13A 119.5
C8 C13 H13A 119.5
O2 C14 C17 101.83(10)
O2 C14 C15 109.42(11)
C17 C14 C15 112.11(11)
O2 C14 C16 111.25(10)
C17 C14 C16 110.60(12)
C15 C14 C16 111.27(12)
C14 C15 H15A 109.5
C14 C15 H15B 109.5
H15A C15 H15B 109.5
C14 C15 H15C 109.5
H15A C15 H15C 109.5
H15B C15 H15C 109.5
C14 C16 H16A 109.5
C14 C16 H16B 109.5
H16A C16 H16B 109.5
C14 C16 H16C 109.5
H16A C16 H16C 109.5
H16B C16 H16C 109.5
C14 C17 H17A 109.5
C14 C17 H17B 109.5
H17A C17 H17B 109.5
C14 C17 H17C 109.5
H17A C17 H17C 109.5
H17B C17 H17C 109.5

loop_
_geom_bond_atom_site_label_1
_geom_bond_atom_site_label_2
_geom_bond_distance
O1 C1 1.2236(15)
O2 N1 1.4130(13)
O2 C14 1.4738(15)
N1 C1 1.3699(16)
N1 C5 1.4692(15)
C1 C2 1.5160(18)
C2 C3 1.5224(17)
C2 H2A 0.9900
C2 H2B 0.9900
C3 C8 1.4995(17)
C3 C6 1.5147(17)
C3 C4 1.5155(17)
C4 C5 1.5073(18)
C4 C7 1.5113(17)
C4 C6 1.5141(18)
C5 H5A 0.9900
C5 H5B 0.9900
C6 H6A 0.9900
C6 H6B 0.9900
C7 H7A 0.9800
C7 H7B 0.9800
C7 H7C 0.9800
C8 C9 1.3935(18)
C8 C13 1.3994(18)
C9 C10 1.3935(19)
C9 H9A 0.9500
C10 C11 1.381(2)
C10 H10A 0.9500
C11 C12 1.3872(19)
C11 H11A 0.9500
C12 C13 1.3881(19)
C12 H12A 0.9500
C13 H13A 0.9500
C14 C17 1.5148(19)
C14 C15 1.517(2)
C14 C16 1.5226(18)
C15 H15A 0.9800
C15 H15B 0.9800
C15 H15C 0.9800
C16 H16A 0.9800
C16 H16B 0.9800
C16 H16C 0.9800
C17 H17A 0.9800
C17 H17B 0.9800
C17 H17C 0.9800

loop_
_geom_torsion_atom_site_label_1
_geom_torsion_atom_site_label_2
_geom_torsion_atom_site_label_3
_geom_torsion_atom_site_label_4
_geom_torsion
C14 O2 N1 C1 -106.43(12)
C14 O2 N1 C5 109.52(11)
O2 N1 C1 O1 14.84(18)
C5 N1 C1 O1 154.61(12)
O2 N1 C1 C2 -167.51(10)
C5 N1 C1 C2 -27.75(17)
O1 C1 C2 C3 169.83(12)
N1 C1 C2 C3 -7.88(17)
C1 C2 C3 C8 161.71(11)
C1 C2 C3 C6 -49.64(16)
C1 C2 C3 C4 18.40(16)
C8 C3 C4 C5 -137.09(12)
C6 C3 C4 C5 111.25(12)
C2 C3 C4 C5 4.40(16)
C8 C3 C4 C7 4.52(17)
C6 C3 C4 C7 -107.14(13)
C2 C3 C4 C7 146.01(12)
C8 C3 C4 C6 111.66(12)
C2 C3 C4 C6 -106.86(12)
C1 N1 C5 C4 50.30(16)
O2 N1 C5 C4 -168.20(9)
C7 C4 C5 N1 -179.70(10)
C6 C4 C5 N1 33.65(15)
C3 C4 C5 N1 -35.56(15)
C5 C4 C6 C3 -105.16(12)
C7 C4 C6 C3 109.84(12)
C8 C3 C6 C4 -106.99(13)
C2 C3 C6 C4 106.92(12)
C6 C3 C8 C9 -27.96(18)
C4 C3 C8 C9 -98.26(14)
C2 C3 C8 C9 119.09(13)
C6 C3 C8 C13 152.28(12)
C4 C3 C8 C13 81.98(14)
C2 C3 C8 C13 -60.66(15)
C13 C8 C9 C10 -0.18(18)
C3 C8 C9 C10 -179.93(12)
C8 C9 C10 C11 0.9(2)
C9 C10 C11 C12 -1.1(2)
C10 C11 C12 C13 0.5(2)
C11 C12 C13 C8 0.2(2)
C9 C8 C13 C12 -0.38(18)
C3 C8 C13 C12 179.38(12)
N1 O2 C14 C17 -172.78(10)
N1 O2 C14 C15 68.43(12)
N1 O2 C14 C16 -54.93(14)
